data_7239838
loop_
_publ_author_name
'Zhang, Sheng'
'shen, nan'
'liu, sha'
'Ma, Rong'
'Zhang, Yi-Quan'
'Hu, Dengwei'
'Liu, Xiangyu'
'Zhang, Jiangwei'
'Yang, Desuo'

_publ_section_title
;
 The Rare CH3O-/CH3CH2O--Bridged Nine-Coordinated Binuclear DyIII
 Single-Molecule Magnets (SMMs) Significantly Regulate and Enhance the
 Effective Energy Barriers
;
_journal_name_full CrystEngComm
_journal_paper_doi 10.1039/C9CE02000D
_journal_year 2020
_chemical_formula_moiety 'C34 H37 Dy2 N7 O14'
_chemical_formula_sum 'C34 H37 Dy2 N7 O14'
_chemical_formula_weight 1092.70
_space_group_crystal_system monoclinic
_space_group_IT_number 14
_space_group_name_Hall '-P 2ybc'
_space_group_name_H-M_alt 'P 1 21/c 1'
_atom_sites_solution_hydrogens geom
_atom_sites_solution_primary dual
_audit_creation_date 2019-06-28
_audit_creation_method
;
Olex2 1.2
(compiled 2018.05.29 svn.r3508 for OlexSys, GUI svn.r5506)
;
_audit_update_record
;
2019-07-24 deposited with the CCDC.	2020-01-29 downloaded from the CCDC.
;
_cell_angle_alpha 90
_cell_angle_beta 97.484(3)
_cell_angle_gamma 90
_cell_formula_units_Z 4
_cell_length_a 11.3326(4)
_cell_length_b 15.5518(6)
_cell_length_c 21.8107(8)
_cell_measurement_reflns_used 7201
_cell_measurement_temperature 298(2)
_cell_measurement_theta_max 74.6070
_cell_measurement_theta_min 3.4500
_cell_volume 3811.2(2)
_computing_cell_refinement 'CrysAlisPro 1.171.40.25a (Rigaku OD, 2018)'
_computing_data_collection 'CrysAlisPro 1.171.40.25a (Rigaku OD, 2018)'
_computing_data_reduction 'CrysAlisPro 1.171.40.25a (Rigaku OD, 2018)'
_computing_molecular_graphics 'Olex2 (Dolomanov et al., 2009)'
_computing_publication_material 'Olex2 (Dolomanov et al., 2009)'
_computing_structure_refinement 'XL (Sheldrick, 2008)'
_computing_structure_solution 'XT (Sheldrick, 2015)'
_diffrn_ambient_temperature 298(2)
_diffrn_detector 'CCD plate'
_diffrn_detector_area_resol_mean 10.0000
_diffrn_detector_type HyPix
_diffrn_measured_fraction_theta_full 0.976
_diffrn_measured_fraction_theta_max 0.976
_diffrn_measurement_details
;
List of Runs (angles in degrees, time in seconds):

  # Type    Start    End  Width  t~exp~   \w     \q     \k     \f   Frames
#--------------------------------------------------------------------------
  1  \w   -108.00 -71.00   1.00    0.50    --  -48.45-125.00  48.00   37
  2  \w   -115.00 -57.00   1.00    0.50    --  -48.45-145.00-118.00   58
  3  \w    -84.00 -36.00   1.00    0.50    --  -48.45 125.00 125.00   48
  4  \w     48.00  95.00   1.00    0.50    --   48.45-125.00  48.00   47
  5  \w     51.00  76.00   1.00    0.50    --   48.45-145.00-118.00   25
  6  \w   -158.00 -71.00   1.00    5.00    --  -86.25-125.00  48.00   87
  7  \w   -132.00-107.00   1.00    5.00    --  -86.25-145.00-118.00   25
  8  \w    131.00 175.00   1.00    5.00    --  106.49 145.00 -67.00   44
  9  \w     91.00 117.00   1.00    5.00    --  106.49-125.00  48.00   26
 10  \w     62.00  87.00   1.00    5.00    --  106.49-145.00-118.00   25
 11  \w    114.00 178.00   1.00    5.00    --  106.49 125.00 125.00   64
 12  \w   -120.00 -27.00   1.00    0.50    --  -48.45 -77.00-120.00   93
 13  \w    136.00 178.00   1.00    5.00    --  106.49  19.00-120.00   42
 14  \w     34.00 109.00   1.00    5.00    --  106.49 -99.00  60.00   75
 15  \w     94.00 123.00   1.00    5.00    --  106.49  19.00-120.00   29
 16  \w     93.00 177.00   1.00    5.00    --  106.49  38.00 120.00   84
 17  \w     34.00 117.00   1.00    5.00    --  106.49 -38.00-180.00   83
;
_diffrn_measurement_device 'four-circle diffractometer'
_diffrn_measurement_device_type 'XtaLAB Synergy, Dualflex, HyPix'
_diffrn_measurement_method '\w scans'
_diffrn_measurement_specimen_support 'Mitegen 50um'
_diffrn_orient_matrix_type 'CrysAlisPro convention (1999,Acta A55,543-557)'
_diffrn_orient_matrix_UB_11 0.0931729000
_diffrn_orient_matrix_UB_12 -0.0050057000
_diffrn_orient_matrix_UB_13 0.0579713000
_diffrn_orient_matrix_UB_21 0.0019746000
_diffrn_orient_matrix_UB_22 -0.0987380000
_diffrn_orient_matrix_UB_23 -0.0056180000
_diffrn_orient_matrix_UB_31 0.1005221000
_diffrn_orient_matrix_UB_32 0.0065010000
_diffrn_orient_matrix_UB_33 -0.0410213000
_diffrn_radiation_collimation 0.3
_diffrn_radiation_monochromator mirror
_diffrn_radiation_probe x-ray
_diffrn_radiation_type CuK\a
_diffrn_radiation_wavelength 1.54184
_diffrn_reflns_av_R_equivalents 0.0634
_diffrn_reflns_av_unetI/netI 0.0616
_diffrn_reflns_Laue_measured_fraction_full 0.976
_diffrn_reflns_Laue_measured_fraction_max 0.976
_diffrn_reflns_limit_h_max 13
_diffrn_reflns_limit_h_min -12
_diffrn_reflns_limit_k_max 18
_diffrn_reflns_limit_k_min -18
_diffrn_reflns_limit_l_max 24
_diffrn_reflns_limit_l_min -26
_diffrn_reflns_number 21835
_diffrn_reflns_point_group_measured_fraction_full 0.976
_diffrn_reflns_point_group_measured_fraction_max 0.976
_diffrn_reflns_theta_full 67.080
_diffrn_reflns_theta_max 67.080
_diffrn_reflns_theta_min 3.501
_diffrn_source 'micro-focus sealed X-ray tube'
_diffrn_source_current 24.0
_diffrn_source_power 1.2
_diffrn_source_target Mo
_diffrn_source_type 'PhotonJet (Cu) X-ray Source'
_diffrn_source_voltage 50.0
_exptl_absorpt_coefficient_mu 21.405
_exptl_absorpt_correction_T_max 1.00000
_exptl_absorpt_correction_T_min 0.34805
_exptl_absorpt_correction_type multi-scan
_exptl_absorpt_process_details
;
CrysAlisPro 1.171.40.25a (Rigaku Oxford Diffraction, 2018)
Empirical absorption correction using spherical harmonics,
 implemented in SCALE3 ABSPACK scaling algorithm.
;
_exptl_crystal_colour 'clear yellowish yellow'
_exptl_crystal_colour_lustre clear
_exptl_crystal_colour_modifier yellowish
_exptl_crystal_colour_primary yellow
_exptl_crystal_density_diffrn 1.904
_exptl_crystal_description block
_exptl_crystal_F_000 2136
_exptl_crystal_size_max 0.04
_exptl_crystal_size_mid 0.03
_exptl_crystal_size_min 0.02
_refine_diff_density_max 2.073
_refine_diff_density_min -1.828
_refine_diff_density_rms 0.181
_refine_ls_extinction_method none
_refine_ls_goodness_of_fit_ref 1.059
_refine_ls_hydrogen_treatment constr
_refine_ls_matrix_type full
_refine_ls_number_parameters 517
_refine_ls_number_reflns 6638
_refine_ls_number_restraints 12
_refine_ls_restrained_S_all 1.068
_refine_ls_R_factor_all 0.0790
_refine_ls_R_factor_gt 0.0622
_refine_ls_shift/su_max 0.001
_refine_ls_shift/su_mean 0.000
_refine_ls_structure_factor_coef Fsqd
_refine_ls_weighting_details 'w=1/[\s^2^(Fo^2^)+(0.1167P)^2^+6.3659P] where P=(Fo^2^+2Fc^2^)/3'
_refine_ls_weighting_scheme calc
_refine_ls_wR_factor_gt 0.1563
_refine_ls_wR_factor_ref 0.1851
_reflns_Friedel_coverage 0.000
_reflns_number_gt 5238
_reflns_number_total 6638
_reflns_threshold_expression 'I > 2\s(I)'
_cod_data_source_file c9ce02000d2.cif
_cod_data_source_block zhangsheng0516
_cod_database_code 7239838
_shelx_shelxl_version_number 2014/7
_chemical_oxdiff_formula DyCNO
_shelx_space_group_comment
;
The symmetry employed for this shelxl refinement is uniquely defined
by the following loop, which should always be used as a source of
symmetry information in preference to the above space-group names.
They are only intended as comments.
;
_shelx_estimated_absorpt_t_max 0.674
_shelx_estimated_absorpt_t_min 0.481
_reflns_odcompleteness_completeness 97.18
_reflns_odcompleteness_iscentric 1
_reflns_odcompleteness_theta 66.97
_olex2_refinement_description
;
1. Fixed Uiso
 At 1.2 times of:
  All C(H) groups, All C(H,H) groups
 At 1.5 times of:
  All C(H,H,H) groups
2. Uiso/Uaniso restraints and constraints
O4 \\sim C33 \\sim C34: within 2A with sigma of 0.004 and sigma for terminal
atoms of 0.008
3.a Secondary CH2 refined with riding coordinates:
 C14(H14A,H14B), C15(H15A,H15B), C16(H16A,H16B), C17(H17A,H17B), C18(H18A,
 H18B), C28(H28A,H28B), C33(H33A,H33B)
3.b Aromatic/amide H refined with riding coordinates:
 C3(H3), C5(H5), C8(H8), C9(H9), C10(H10), C11(H11), C12(H12), C20(H20),
 C21(H21), C22(H22), C23(H23), C24(H24), C29(H29), C30(H30)
3.c Idealised Me refined as rotating group:
 C1(H1A,H1B,H1C), C32(H32A,H32B,H32C), C34(H34A,H34B,H34C)
;
_olex2_submission_special_instructions 'No special instructions were received'
_oxdiff_exptl_absorpt_empirical_details
;
Empirical correction (ABSPACK) includes:
- Absorption correction using spherical harmonics
- Frame scaling
;
_oxdiff_exptl_absorpt_empirical_full_max 1.833
_oxdiff_exptl_absorpt_empirical_full_min 0.533

loop_
_space_group_symop_operation_xyz
'x, y, z'
'-x, y+1/2, -z+1/2'
'-x, -y, -z'
'x, -y-1/2, z-1/2'

loop_
_atom_site_label
_atom_site_type_symbol
_atom_site_fract_x
_atom_site_fract_y
_atom_site_fract_z
_atom_site_U_iso_or_equiv
_atom_site_adp_type
_atom_site_occupancy
_atom_site_site_symmetry_order
_atom_site_calc_flag
_atom_site_refinement_flags_posn
_atom_site_refinement_flags_adp
Dy1 Dy 0.27131(4) 0.70903(4) 0.46554(2) 0.04833(19) Uani 1 1 d . .
Dy2 Dy 0.44522(4) 0.73122(3) 0.34535(2) 0.04213(18) Uani 1 1 d . .
O1 O 0.6801(7) 0.5980(6) 0.2506(4) 0.087(3) Uani 1 1 d . .
O2 O 0.5509(6) 0.5959(5) 0.3160(3) 0.0597(16) Uani 1 1 d . .
O3 O 0.5794(7) 0.7121(5) 0.2651(4) 0.0622(17) Uani 1 1 d . .
O4 O 0.3871(6) 0.6285(4) 0.4089(3) 0.0614(15) Uani 1 1 d . U
O5 O 0.1487(14) 0.5454(8) 0.5906(5) 0.143(6) Uani 1 1 d . .
O6 O 0.2461(7) 0.5655(5) 0.5129(4) 0.0715(19) Uani 1 1 d . .
O7 O 0.1577(7) 0.6716(5) 0.5508(3) 0.0663(18) Uani 1 1 d . .
O8 O 0.2617(6) 0.8394(5) 0.5335(3) 0.0651(18) Uani 1 1 d . .
O9 O 0.1057(8) 0.9187(6) 0.5297(4) 0.085(2) Uani 1 1 d . .
O10 O 0.1170(6) 0.8190(5) 0.4612(4) 0.0653(18) Uani 1 1 d . .
O11 O 0.4213(6) 0.6899(5) 0.5517(3) 0.0641(18) Uani 1 1 d . .
O12 O 0.4333(5) 0.7950(4) 0.4454(3) 0.0455(13) Uani 1 1 d . .
O13 O 0.2465(5) 0.7640(4) 0.3622(3) 0.0499(14) Uani 1 1 d . .
O14 O 0.0996(6) 0.6424(5) 0.4131(3) 0.0654(18) Uani 1 1 d . .
N1 N 0.1815(10) 0.5924(7) 0.5520(4) 0.074(3) Uani 1 1 d . .
N2 N 0.1586(7) 0.8621(6) 0.5093(4) 0.060(2) Uani 1 1 d . .
N3 N 0.5526(6) 0.8855(5) 0.3464(3) 0.0470(16) Uani 1 1 d . .
N4 N 0.6544(6) 0.7298(5) 0.4000(4) 0.0492(17) Uani 1 1 d . .
N5 N 0.3677(6) 0.8260(5) 0.2510(3) 0.0506(17) Uani 1 1 d . .
N6 N 0.6049(7) 0.6325(6) 0.2775(4) 0.060(2) Uani 1 1 d . .
N7 N 0.3055(6) 0.6524(5) 0.2639(3) 0.0459(16) Uani 1 1 d . .
C1 C 0.8010(10) 0.9705(9) 0.5986(6) 0.083(4) Uani 1 1 d . .
H1A H 0.8177 0.9435 0.6384 0.124 Uiso 1 1 calc GR .
H1B H 0.7787 1.0293 0.6038 0.124 Uiso 1 1 calc GR .
H1C H 0.8707 0.9684 0.5779 0.124 Uiso 1 1 calc GR .
C2 C 0.7000(9) 0.9234(7) 0.5603(5) 0.063(3) Uani 1 1 d . .
C3 C 0.6465(8) 0.8539(7) 0.5817(5) 0.057(2) Uani 1 1 d . .
H3 H 0.6709 0.8353 0.6218 0.068 Uiso 1 1 calc R .
C4 C 0.5543(8) 0.8083(7) 0.5450(5) 0.055(2) Uani 1 1 d . .
C5 C 0.5078(8) 0.7345(7) 0.5712(5) 0.058(2) Uani 1 1 d . .
H5 H 0.5488 0.7170 0.6089 0.069 Uiso 1 1 calc R .
C6 C 0.5143(7) 0.8355(6) 0.4839(4) 0.0436(18) Uani 1 1 d . .
C7 C 0.5694(7) 0.9088(6) 0.4630(4) 0.0479(19) Uani 1 1 d . .
C8 C 0.6590(8) 0.9512(6) 0.5005(5) 0.057(2) Uani 1 1 d . .
H8 H 0.6930 0.9999 0.4853 0.069 Uiso 1 1 calc R .
C9 C 0.8008(9) 0.6669(8) 0.4774(5) 0.065(3) Uani 1 1 d . .
H9 H 0.8249 0.6211 0.5035 0.078 Uiso 1 1 calc R .
C10 C 0.8689(9) 0.7407(8) 0.4765(6) 0.067(3) Uani 1 1 d . .
H10 H 0.9400 0.7454 0.5029 0.080 Uiso 1 1 calc R .
C11 C 0.8327(9) 0.8065(8) 0.4374(5) 0.065(3) Uani 1 1 d . .
H11 H 0.8792 0.8556 0.4364 0.078 Uiso 1 1 calc R .
C12 C 0.6950(8) 0.6643(6) 0.4374(5) 0.053(2) Uani 1 1 d . .
H12 H 0.6495 0.6145 0.4364 0.064 Uiso 1 1 calc R .
C13 C 0.7235(7) 0.7993(6) 0.3982(4) 0.0449(19) Uani 1 1 d . .
C14 C 0.6811(8) 0.8664(6) 0.3521(4) 0.052(2) Uani 1 1 d . .
H14A H 0.7247 0.9191 0.3631 0.062 Uiso 1 1 calc R .
H14B H 0.7003 0.8484 0.3120 0.062 Uiso 1 1 calc R .
C15 C 0.5271(8) 0.9430(6) 0.3993(4) 0.051(2) Uani 1 1 d . .
H15A H 0.5643 0.9984 0.3947 0.061 Uiso 1 1 calc R .
H15B H 0.4419 0.9524 0.3959 0.061 Uiso 1 1 calc R .
C16 C 0.5149(8) 0.9360(6) 0.2902(4) 0.055(2) Uani 1 1 d . .
H16A H 0.5822 0.9690 0.2799 0.066 Uiso 1 1 calc R .
H16B H 0.4539 0.9764 0.2988 0.066 Uiso 1 1 calc R .
C17 C 0.4666(9) 0.8814(7) 0.2348(4) 0.059(2) Uani 1 1 d . .
H17A H 0.4377 0.9184 0.2003 0.070 Uiso 1 1 calc R .
H17B H 0.5297 0.8457 0.2226 0.070 Uiso 1 1 calc R .
C18 C 0.3279(11) 0.7728(7) 0.1965(5) 0.066(3) Uani 1 1 d . .
H18A H 0.3965 0.7575 0.1765 0.079 Uiso 1 1 calc R .
H18B H 0.2747 0.8065 0.1675 0.079 Uiso 1 1 calc R .
C19 C 0.2648(8) 0.6917(6) 0.2114(4) 0.051(2) Uani 1 1 d . .
C20 C 0.1710(10) 0.6592(10) 0.1697(5) 0.079(3) Uani 1 1 d . .
H20 H 0.1436 0.6885 0.1335 0.095 Uiso 1 1 calc R .
C21 C 0.1195(10) 0.5804(8) 0.1846(6) 0.075(3) Uani 1 1 d . .
H21 H 0.0585 0.5562 0.1574 0.090 Uiso 1 1 calc R .
C22 C 0.1589(10) 0.5401(8) 0.2382(6) 0.070(3) Uani 1 1 d . .
H22 H 0.1255 0.4886 0.2492 0.084 Uiso 1 1 calc R .
C23 C 0.2528(9) 0.5797(7) 0.2770(5) 0.063(2) Uani 1 1 d . .
H23 H 0.2797 0.5529 0.3143 0.076 Uiso 1 1 calc R .
C24 C 0.0283(9) 0.6630(8) 0.3683(5) 0.067(3) Uani 1 1 d . .
H24 H -0.0429 0.6325 0.3626 0.080 Uiso 1 1 calc R .
C25 C 0.0425(8) 0.7290(7) 0.3234(5) 0.055(2) Uani 1 1 d . .
C26 C 0.1501(8) 0.7765(6) 0.3217(4) 0.052(2) Uani 1 1 d . .
C27 C 0.1536(8) 0.8335(7) 0.2724(4) 0.056(2) Uani 1 1 d . .
C28 C 0.2679(9) 0.8808(7) 0.2675(5) 0.060(2) Uani 1 1 d . .
H28A H 0.2522 0.9256 0.2365 0.072 Uiso 1 1 calc R .
H28B H 0.2936 0.9086 0.3068 0.072 Uiso 1 1 calc R .
C29 C 0.0570(9) 0.8449(8) 0.2294(5) 0.066(3) Uani 1 1 d . .
H29 H 0.0631 0.8835 0.1974 0.080 Uiso 1 1 calc R .
C30 C -0.0550(8) 0.7411(8) 0.2774(5) 0.066(3) Uani 1 1 d . .
H30 H -0.1232 0.7081 0.2783 0.080 Uiso 1 1 calc R .
C31 C -0.0518(8) 0.8015(7) 0.2303(5) 0.063(3) Uani 1 1 d . .
C32 C -0.1563(13) 0.8127(12) 0.1805(7) 0.101(5) Uani 1 1 d . .
H32A H -0.1549 0.7683 0.1500 0.151 Uiso 1 1 calc GR .
H32B H -0.1515 0.8679 0.1613 0.151 Uiso 1 1 calc GR .
H32C H -0.2291 0.8090 0.1985 0.151 Uiso 1 1 calc GR .
C33 C 0.4265(12) 0.5421(8) 0.4287(6) 0.082(2) Uani 1 1 d . U
H33A H 0.5037 0.5338 0.4149 0.098 Uiso 1 1 calc R .
H33B H 0.4400 0.5431 0.4735 0.098 Uiso 1 1 calc R .
C34 C 0.3582(15) 0.4656(11) 0.4115(8) 0.110(4) Uani 1 1 d . U
H34A H 0.3867 0.4395 0.3763 0.165 Uiso 1 1 calc GR .
H34B H 0.2759 0.4806 0.4012 0.165 Uiso 1 1 calc GR .
H34C H 0.3668 0.4259 0.4454 0.165 Uiso 1 1 calc GR .

loop_
_atom_site_aniso_label
_atom_site_aniso_U_11
_atom_site_aniso_U_22
_atom_site_aniso_U_33
_atom_site_aniso_U_23
_atom_site_aniso_U_13
_atom_site_aniso_U_12
Dy1 0.0440(3) 0.0563(3) 0.0463(3) 0.0001(2) 0.0119(2) -0.0047(2)
Dy2 0.0397(3) 0.0439(3) 0.0441(3) 0.00125(19) 0.0100(2) -0.00148(18)
O1 0.075(5) 0.078(5) 0.119(7) -0.028(5) 0.049(5) -0.002(4)
O2 0.050(3) 0.060(4) 0.071(4) 0.001(3) 0.019(3) -0.004(3)
O3 0.067(4) 0.056(4) 0.068(4) -0.011(3) 0.023(4) -0.005(3)
O4 0.066(3) 0.054(3) 0.070(4) 0.013(3) 0.033(3) 0.000(3)
O5 0.246(16) 0.099(8) 0.101(8) 0.021(6) 0.089(10) -0.019(9)
O6 0.081(5) 0.065(5) 0.070(5) 0.000(4) 0.016(4) -0.004(4)
O7 0.075(4) 0.063(5) 0.064(4) 0.006(4) 0.023(4) -0.011(4)
O8 0.055(4) 0.065(4) 0.076(5) -0.010(4) 0.011(3) 0.004(3)
O9 0.083(5) 0.083(6) 0.093(6) -0.013(5) 0.029(5) 0.023(4)
O10 0.051(3) 0.071(5) 0.075(5) -0.010(4) 0.011(3) 0.006(3)
O11 0.055(4) 0.082(5) 0.054(4) 0.007(3) 0.003(3) -0.006(3)
O12 0.042(3) 0.049(3) 0.048(3) -0.006(3) 0.014(3) 0.000(2)
O13 0.040(3) 0.068(4) 0.043(3) -0.004(3) 0.014(3) -0.002(3)
O14 0.056(4) 0.072(5) 0.067(4) 0.002(4) 0.007(3) -0.024(3)
N1 0.098(7) 0.072(6) 0.055(5) 0.009(5) 0.019(5) -0.028(5)
N2 0.056(5) 0.055(5) 0.074(6) 0.003(4) 0.029(4) 0.002(4)
N3 0.048(4) 0.046(4) 0.047(4) 0.006(3) 0.010(3) 0.004(3)
N4 0.042(4) 0.052(4) 0.054(4) -0.006(3) 0.009(3) 0.003(3)
N5 0.050(4) 0.058(5) 0.044(4) 0.004(3) 0.008(3) -0.003(3)
N6 0.048(4) 0.057(5) 0.078(6) -0.029(4) 0.012(4) -0.005(4)
N7 0.041(3) 0.052(4) 0.046(4) 0.000(3) 0.010(3) -0.005(3)
C1 0.066(6) 0.101(9) 0.077(7) -0.037(7) -0.009(5) -0.012(6)
C2 0.057(5) 0.073(7) 0.056(6) -0.024(5) 0.001(4) 0.006(5)
C3 0.050(5) 0.064(6) 0.055(5) -0.007(5) 0.004(4) 0.009(4)
C4 0.046(5) 0.069(6) 0.052(5) -0.006(5) 0.012(4) 0.011(4)
C5 0.041(5) 0.075(7) 0.056(6) 0.005(5) 0.006(4) -0.002(4)
C6 0.035(4) 0.051(5) 0.045(4) -0.016(4) 0.005(3) 0.000(3)
C7 0.042(4) 0.047(5) 0.052(5) -0.006(4) -0.001(4) 0.002(3)
C8 0.049(5) 0.052(5) 0.072(6) -0.010(5) 0.010(4) -0.011(4)
C9 0.050(5) 0.072(7) 0.073(7) 0.011(5) 0.009(5) 0.013(5)
C10 0.037(4) 0.086(8) 0.075(7) 0.007(6) -0.001(4) -0.001(5)
C11 0.047(5) 0.073(7) 0.076(7) 0.007(6) 0.016(5) -0.006(5)
C12 0.048(5) 0.045(5) 0.068(6) -0.006(4) 0.008(4) -0.002(4)
C13 0.032(4) 0.047(5) 0.060(5) -0.001(4) 0.018(4) 0.002(3)
C14 0.046(4) 0.052(5) 0.058(5) 0.007(4) 0.014(4) -0.013(4)
C15 0.050(5) 0.045(5) 0.058(5) 0.000(4) 0.003(4) -0.004(4)
C16 0.050(5) 0.054(5) 0.061(6) 0.018(4) 0.004(4) 0.001(4)
C17 0.075(6) 0.066(6) 0.038(5) 0.018(4) 0.018(4) -0.004(5)
C18 0.068(7) 0.081(8) 0.048(6) -0.003(5) 0.007(5) -0.005(5)
C19 0.048(5) 0.060(5) 0.049(5) -0.012(4) 0.015(4) -0.001(4)
C20 0.072(7) 0.114(10) 0.048(6) -0.024(6) -0.003(5) 0.003(7)
C21 0.059(6) 0.065(7) 0.099(9) -0.021(6) 0.004(6) -0.011(5)
C22 0.064(6) 0.069(7) 0.075(7) -0.008(6) -0.001(5) -0.018(5)
C23 0.060(5) 0.073(7) 0.059(6) 0.002(5) 0.011(5) 0.002(5)
C24 0.050(5) 0.087(8) 0.066(7) -0.014(6) 0.017(5) -0.009(5)
C25 0.039(4) 0.069(6) 0.059(6) -0.018(5) 0.014(4) -0.002(4)
C26 0.040(4) 0.066(6) 0.048(5) -0.012(4) -0.002(4) 0.008(4)
C27 0.049(5) 0.065(6) 0.054(5) 0.009(4) 0.005(4) 0.004(4)
C28 0.055(5) 0.055(6) 0.068(6) 0.007(5) -0.001(5) 0.003(4)
C29 0.054(5) 0.075(7) 0.065(6) -0.006(5) -0.010(5) 0.017(5)
C30 0.038(5) 0.081(7) 0.077(7) -0.025(6) -0.006(4) 0.002(5)
C31 0.044(5) 0.074(7) 0.066(6) -0.009(5) -0.014(4) 0.002(4)
C32 0.078(8) 0.121(12) 0.093(10) -0.002(9) -0.026(7) 0.003(8)
C33 0.087(4) 0.073(4) 0.090(5) 0.010(4) 0.026(4) -0.004(4)
C34 0.115(7) 0.096(7) 0.118(7) 0.004(7) 0.013(7) -0.010(6)

loop_
_atom_type_symbol
_atom_type_description
_atom_type_scat_dispersion_real
_atom_type_scat_dispersion_imag
_atom_type_scat_source
C C 0.0181 0.0091 'International Tables Vol C Tables 4.2.6.8 and 6.1.1.4'
H H 0.0000 0.0000 'International Tables Vol C Tables 4.2.6.8 and 6.1.1.4'
Dy Dy -9.8046 9.8477 'International Tables Vol C Tables 4.2.6.8 and 6.1.1.4'
N N 0.0311 0.0180 'International Tables Vol C Tables 4.2.6.8 and 6.1.1.4'
O O 0.0492 0.0322 'International Tables Vol C Tables 4.2.6.8 and 6.1.1.4'

loop_
_geom_angle_atom_site_label_1
_geom_angle_atom_site_label_2
_geom_angle_atom_site_label_3
_geom_angle
O4 Dy1 Dy2 39.70(16)
O4 Dy1 O6 80.7(2)
O4 Dy1 O7 132.1(2)
O4 Dy1 O8 146.0(2)
O4 Dy1 O10 145.2(3)
O4 Dy1 O11 87.5(3)
O4 Dy1 O12 72.3(2)
O4 Dy1 O13 72.1(2)
O4 Dy1 O14 89.6(3)
O4 Dy1 N1 106.4(3)
O4 Dy1 N2 158.2(2)
O6 Dy1 Dy2 120.39(18)
O6 Dy1 O8 117.4(3)
O6 Dy1 N1 25.8(3)
O6 Dy1 N2 121.1(2)
O7 Dy1 Dy2 171.78(19)
O7 Dy1 O6 51.4(3)
O7 Dy1 O8 71.3(3)
O7 Dy1 N1 25.6(3)
O7 Dy1 N2 69.6(2)
O8 Dy1 Dy2 115.67(17)
O8 Dy1 N1 94.3(3)
O8 Dy1 N2 25.6(2)
O10 Dy1 Dy2 111.89(18)
O10 Dy1 O6 121.6(3)
O10 Dy1 O7 75.7(3)
O10 Dy1 O8 51.2(2)
O10 Dy1 N1 98.9(3)
O10 Dy1 N2 25.7(2)
O11 Dy1 Dy2 100.94(16)
O11 Dy1 O6 70.7(3)
O11 Dy1 O7 76.4(2)
O11 Dy1 O8 73.6(3)
O11 Dy1 O10 123.5(3)
O11 Dy1 O13 140.5(2)
O11 Dy1 N1 71.5(3)
O11 Dy1 N2 98.1(3)
O12 Dy1 Dy2 43.60(14)
O12 Dy1 O6 136.0(2)
O12 Dy1 O7 140.4(2)
O12 Dy1 O8 75.4(2)
O12 Dy1 O10 99.6(2)
O12 Dy1 O11 74.0(2)
O12 Dy1 O13 67.7(2)
O12 Dy1 O14 140.4(2)
O12 Dy1 N1 145.6(3)
O12 Dy1 N2 89.0(2)
O13 Dy1 Dy2 42.86(14)
O13 Dy1 O6 134.8(2)
O13 Dy1 O7 141.8(2)
O13 Dy1 O8 104.9(2)
O13 Dy1 O10 73.6(2)
O13 Dy1 N1 146.0(3)
O13 Dy1 N2 90.8(2)
O14 Dy1 Dy2 100.91(17)
O14 Dy1 O6 71.1(3)
O14 Dy1 O7 77.5(2)
O14 Dy1 O8 122.7(2)
O14 Dy1 O10 75.4(3)
O14 Dy1 O11 141.7(3)
O14 Dy1 O13 73.3(2)
O14 Dy1 N1 72.7(3)
O14 Dy1 N2 98.5(3)
N1 Dy1 Dy2 146.1(2)
N1 Dy1 N2 95.3(3)
N2 Dy1 Dy2 118.56(16)
O2 Dy2 Dy1 115.90(15)
O2 Dy2 N3 120.9(2)
O2 Dy2 N5 113.1(2)
O2 Dy2 N6 25.1(2)
O3 Dy2 Dy1 166.96(17)
O3 Dy2 O2 51.1(2)
O3 Dy2 N3 78.1(2)
O3 Dy2 N4 72.9(3)
O3 Dy2 N5 71.5(2)
O3 Dy2 N6 26.1(2)
O3 Dy2 N7 80.4(2)
O4 Dy2 Dy1 40.11(17)
O4 Dy2 O2 75.8(2)
O4 Dy2 O3 126.9(2)
O4 Dy2 O12 71.5(2)
O4 Dy2 O13 72.6(2)
O4 Dy2 N3 142.2(2)
O4 Dy2 N4 92.0(3)
O4 Dy2 N5 142.3(3)
O4 Dy2 N6 100.9(3)
O4 Dy2 N7 83.3(3)
O12 Dy2 Dy1 42.28(14)
O12 Dy2 O2 130.6(2)
O12 Dy2 O3 142.9(2)
O12 Dy2 N3 72.8(2)
O12 Dy2 N4 74.7(2)
O12 Dy2 N5 115.5(2)
O12 Dy2 N6 141.7(2)
O12 Dy2 N7 136.7(2)
O13 Dy2 Dy1 43.04(15)
O13 Dy2 O2 134.5(2)
O13 Dy2 O3 144.4(2)
O13 Dy2 O12 66.9(2)
O13 Dy2 N3 104.1(2)
O13 Dy2 N4 141.4(2)
O13 Dy2 N5 76.8(2)
O13 Dy2 N6 148.3(2)
O13 Dy2 N7 72.3(2)
N3 Dy2 Dy1 112.36(15)
N3 Dy2 N6 99.4(2)
N4 Dy2 Dy1 103.47(17)
N4 Dy2 O2 70.5(2)
N4 Dy2 N3 66.8(2)
N4 Dy2 N5 125.7(2)
N4 Dy2 N6 68.1(2)
N4 Dy2 N7 142.5(2)
N5 Dy2 Dy1 119.08(16)
N5 Dy2 N3 66.8(2)
N5 Dy2 N6 93.7(3)
N6 Dy2 Dy1 140.87(19)
N7 Dy2 Dy1 96.65(15)
N7 Dy2 O2 72.3(2)
N7 Dy2 N3 132.7(2)
N7 Dy2 N5 66.6(2)
N7 Dy2 N6 76.3(2)
N6 O2 Dy2 94.6(5)
N6 O3 Dy2 96.3(5)
Dy2 O4 Dy1 100.2(3)
C33 O4 Dy1 121.2(6)
C33 O4 Dy2 136.4(6)
N1 O6 Dy1 95.3(6)
N1 O7 Dy1 96.6(6)
N2 O8 Dy1 95.0(6)
N2 O10 Dy1 98.6(5)
C5 O11 Dy1 131.1(7)
Dy1 O12 Dy2 94.1(2)
C6 O12 Dy1 130.2(5)
C6 O12 Dy2 130.8(5)
Dy2 O13 Dy1 94.1(2)
C26 O13 Dy1 131.7(6)
C26 O13 Dy2 129.8(5)
C24 O14 Dy1 133.4(7)
O5 N1 Dy1 176.4(10)
O5 N1 O6 121.9(12)
O5 N1 O7 121.3(11)
O6 N1 Dy1 59.0(5)
O7 N1 Dy1 57.8(4)
O7 N1 O6 116.7(8)
O8 N2 Dy1 59.3(5)
O8 N2 O10 114.5(8)
O9 N2 Dy1 173.4(7)
O9 N2 O8 122.4(10)
O9 N2 O10 123.1(9)
O10 N2 Dy1 55.7(4)
C14 N3 Dy2 105.2(5)
C14 N3 C15 109.8(7)
C15 N3 Dy2 113.7(5)
C16 N3 Dy2 112.8(5)
C16 N3 C14 110.7(7)
C16 N3 C15 104.7(7)
C12 N4 Dy2 121.4(6)
C13 N4 Dy2 120.0(6)
C13 N4 C12 118.1(8)
C17 N5 Dy2 109.2(5)
C17 N5 C28 110.0(8)
C18 N5 Dy2 111.0(6)
C18 N5 C17 107.2(7)
C18 N5 C28 110.7(8)
C28 N5 Dy2 108.7(5)
O1 N6 Dy2 173.3(7)
O1 N6 O2 124.1(9)
O1 N6 O3 118.3(9)
O2 N6 Dy2 60.3(4)
O2 N6 O3 117.7(7)
O3 N6 Dy2 57.7(4)
C19 N7 Dy2 119.8(6)
C19 N7 C23 117.5(8)
C23 N7 Dy2 121.3(6)
H1A C1 H1B 109.5
H1A C1 H1C 109.5
H1B C1 H1C 109.5
C2 C1 H1A 109.5
C2 C1 H1B 109.5
C2 C1 H1C 109.5
C3 C2 C1 122.5(11)
C3 C2 C8 117.4(9)
C8 C2 C1 120.1(11)
C2 C3 H3 118.8
C2 C3 C4 122.4(10)
C4 C3 H3 118.8
C5 C4 C3 117.7(9)
C5 C4 C6 122.2(9)
C6 C4 C3 120.1(9)
O11 C5 C4 129.8(10)
O11 C5 H5 115.1
C4 C5 H5 115.1
O12 C6 C4 124.6(8)
O12 C6 C7 118.8(8)
C7 C6 C4 116.6(8)
C6 C7 C15 119.0(8)
C8 C7 C6 121.1(9)
C8 C7 C15 119.8(9)
C2 C8 H8 118.9
C7 C8 C2 122.3(9)
C7 C8 H8 118.9
C10 C9 H9 121.5
C10 C9 C12 116.9(10)
C12 C9 H9 121.5
C9 C10 H10 119.7
C11 C10 C9 120.5(10)
C11 C10 H10 119.7
C10 C11 H11 120.4
C10 C11 C13 119.3(10)
C13 C11 H11 120.4
N4 C12 C9 123.9(9)
N4 C12 H12 118.0
C9 C12 H12 118.0
N4 C13 C11 121.1(9)
N4 C13 C14 116.6(8)
C11 C13 C14 122.3(8)
N3 C14 C13 115.3(7)
N3 C14 H14A 108.5
N3 C14 H14B 108.5
C13 C14 H14A 108.5
C13 C14 H14B 108.5
H14A C14 H14B 107.5
N3 C15 H15A 108.5
N3 C15 H15B 108.5
C7 C15 N3 115.0(7)
C7 C15 H15A 108.5
C7 C15 H15B 108.5
H15A C15 H15B 107.5
N3 C16 H16A 108.9
N3 C16 H16B 108.9
N3 C16 C17 113.5(8)
H16A C16 H16B 107.7
C17 C16 H16A 108.9
C17 C16 H16B 108.9
N5 C17 C16 109.8(7)
N5 C17 H17A 109.7
N5 C17 H17B 109.7
C16 C17 H17A 109.7
C16 C17 H17B 109.7
H17A C17 H17B 108.2
N5 C18 H18A 108.8
N5 C18 H18B 108.8
N5 C18 C19 113.7(8)
H18A C18 H18B 107.7
C19 C18 H18A 108.8
C19 C18 H18B 108.8
N7 C19 C18 116.7(9)
N7 C19 C20 122.9(10)
C20 C19 C18 120.3(10)
C19 C20 H20 121.1
C19 C20 C21 117.8(11)
C21 C20 H20 121.1
C20 C21 H21 120.0
C22 C21 C20 120.1(11)
C22 C21 H21 120.0
C21 C22 H22 121.5
C21 C22 C23 117.1(11)
C23 C22 H22 121.5
N7 C23 C22 124.7(10)
N7 C23 H23 117.7
C22 C23 H23 117.7
O14 C24 H24 116.3
O14 C24 C25 127.3(10)
C25 C24 H24 116.3
C26 C25 C24 123.8(9)
C30 C25 C24 115.7(9)
C30 C25 C26 120.4(10)
O13 C26 C25 122.5(9)
O13 C26 C27 120.1(9)
C27 C26 C25 117.2(9)
C26 C27 C28 118.4(8)
C29 C27 C26 120.9(10)
C29 C27 C28 120.8(10)
N5 C28 C27 115.0(8)
N5 C28 H28A 108.5
N5 C28 H28B 108.5
C27 C28 H28A 108.5
C27 C28 H28B 108.5
H28A C28 H28B 107.5
C27 C29 H29 118.1
C27 C29 C31 123.8(11)
C31 C29 H29 118.1
C25 C30 H30 119.2
C31 C30 C25 121.5(10)
C31 C30 H30 119.2
C29 C31 C32 122.7(12)
C30 C31 C29 116.1(9)
C30 C31 C32 120.9(11)
C31 C32 H32A 109.5
C31 C32 H32B 109.5
C31 C32 H32C 109.5
H32A C32 H32B 109.5
H32A C32 H32C 109.5
H32B C32 H32C 109.5
O4 C33 H33A 106.5
O4 C33 H33B 106.5
H33A C33 H33B 106.5
C34 C33 O4 123.3(13)
C34 C33 H33A 106.5
C34 C33 H33B 106.5
C33 C34 H34A 109.5
C33 C34 H34B 109.5
C33 C34 H34C 109.5
H34A C34 H34B 109.5
H34A C34 H34C 109.5
H34B C34 H34C 109.5

loop_
_geom_bond_atom_site_label_1
_geom_bond_atom_site_label_2
_geom_bond_distance
Dy1 Dy2 3.4959(7)
Dy1 O4 2.288(6)
Dy1 O6 2.491(8)
Dy1 O7 2.465(6)
Dy1 O8 2.522(7)
Dy1 O10 2.438(7)
Dy1 O11 2.383(7)
Dy1 O12 2.358(6)
Dy1 O13 2.392(6)
Dy1 O14 2.365(7)
Dy1 N1 2.895(8)
Dy1 N2 2.920(8)
Dy2 O2 2.544(7)
Dy2 O3 2.481(7)
Dy2 O4 2.269(6)
Dy2 O12 2.417(6)
Dy2 O13 2.384(6)
Dy2 N3 2.689(7)
Dy2 N4 2.510(7)
Dy2 N5 2.590(7)
Dy2 N6 2.919(8)
Dy2 N7 2.535(7)
O1 N6 1.219(10)
O2 N6 1.241(11)
O3 N6 1.291(11)
O4 C33 1.462(14)
O5 N1 1.209(12)
O6 N1 1.264(12)
O7 N1 1.261(13)
O8 N2 1.268(11)
O9 N2 1.183(11)
O10 N2 1.283(11)
O11 C5 1.230(12)
O12 C6 1.320(10)
O13 C26 1.327(11)
O14 C24 1.226(13)
N3 C14 1.476(11)
N3 C15 1.517(11)
N3 C16 1.472(11)
N4 C12 1.349(13)
N4 C13 1.338(12)
N5 C17 1.493(12)
N5 C18 1.469(13)
N5 C28 1.497(12)
N7 C19 1.327(12)
N7 C23 1.328(13)
C1 H1A 0.9600
C1 H1B 0.9600
C1 H1C 0.9600
C1 C2 1.514(14)
C2 C3 1.351(15)
C2 C8 1.395(15)
C3 H3 0.9300
C3 C4 1.420(14)
C4 C5 1.414(15)
C4 C6 1.416(13)
C5 H5 0.9300
C6 C7 1.404(13)
C7 C8 1.386(13)
C7 C15 1.506(13)
C8 H8 0.9300
C9 H9 0.9300
C9 C10 1.385(16)
C9 C12 1.388(14)
C10 H10 0.9300
C10 C11 1.361(16)
C11 H11 0.9300
C11 C13 1.412(14)
C12 H12 0.9300
C13 C14 1.486(13)
C14 H14A 0.9700
C14 H14B 0.9700
C15 H15A 0.9700
C15 H15B 0.9700
C16 H16A 0.9700
C16 H16B 0.9700
C16 C17 1.519(14)
C17 H17A 0.9700
C17 H17B 0.9700
C18 H18A 0.9700
C18 H18B 0.9700
C18 C19 1.505(15)
C19 C20 1.400(15)
C20 H20 0.9300
C20 C21 1.414(18)
C21 H21 0.9300
C21 C22 1.350(17)
C22 H22 0.9300
C22 C23 1.411(15)
C23 H23 0.9300
C24 H24 0.9300
C24 C25 1.442(16)
C25 C26 1.430(14)
C25 C30 1.406(15)
C26 C27 1.399(14)
C27 C28 1.506(14)
C27 C29 1.357(14)
C28 H28A 0.9700
C28 H28B 0.9700
C29 H29 0.9300
C29 C31 1.408(16)
C30 H30 0.9300
C30 C31 1.395(17)
C31 C32 1.509(15)
C32 H32A 0.9600
C32 H32B 0.9600
C32 H32C 0.9600
C33 H33A 0.9700
C33 H33B 0.9700
C33 C34 1.44(2)
C34 H34A 0.9600
C34 H34B 0.9600
C34 H34C 0.9600
